data_4072766
loop_
_publ_author_name
'Chandrasekhar, Vadapalli'
'Thirumoorthi, Ramalingam'
'Azhakar, Ramachandran'

_publ_contact_author 'Vadapalli Chandrasekhar'
_publ_section_title
;
 New Structural Forms of Organostannoxane Macrocycle Networks
;
_journal_issue 1
_journal_name_full Organometallics
_journal_page_first 26
_journal_paper_doi 10.1021/om061010x
_journal_volume 26
_journal_year 2007
_chemical_formula_sum 'C100 H89 N8 O11 Sn5'
_chemical_formula_weight 2172.37
_chemical_name_systematic
; 
 ? 
;
_space_group_IT_number 2
_symmetry_cell_setting triclinic
_symmetry_space_group_name_Hall '-P 1'
_symmetry_space_group_name_H-M 'P -1'
_atom_sites_solution_hydrogens geom
_atom_sites_solution_primary direct
_atom_sites_solution_secondary difmap
_audit_creation_method SHELXTL
_cell_angle_alpha 96.546(4)
_cell_angle_beta 93.933(4)
_cell_angle_gamma 93.317(4)
_cell_formula_units_Z 1
_cell_length_a 13.717(2)
_cell_length_b 17.571(3)
_cell_length_c 19.095(3)
_cell_measurement_temperature 100(2)
_cell_volume 4551.5(12)
_computing_cell_refinement 'Bruker SMART V5.628'
_computing_data_collection 'Bruker SMART V5.628'
_computing_data_reduction 'Bruker SAINT+ V6.45'
_computing_molecular_graphics 'Bruker SHELXTL'
_computing_publication_material 'Bruker SHELXTL'
_computing_structure_refinement 'Bruker SHELXTL'
_computing_structure_solution 'Bruker SAINT+ V6.45'
_diffrn_ambient_temperature 100(2)
_diffrn_measured_fraction_theta_full 0.981
_diffrn_measured_fraction_theta_max 0.981
_diffrn_measurement_device_type 'CCD area detector'
_diffrn_measurement_method 'phi and omega scans'
_diffrn_radiation_monochromator graphite
_diffrn_radiation_source 'fine-focus sealed tube'
_diffrn_radiation_type MoK\a
_diffrn_radiation_wavelength 0.71073
_diffrn_reflns_av_R_equivalents 0.0753
_diffrn_reflns_av_sigmaI/netI 0.1745
_diffrn_reflns_limit_h_max 15
_diffrn_reflns_limit_h_min -16
_diffrn_reflns_limit_k_max 20
_diffrn_reflns_limit_k_min -20
_diffrn_reflns_limit_l_max 12
_diffrn_reflns_limit_l_min -22
_diffrn_reflns_number 23865
_diffrn_reflns_theta_full 25.03
_diffrn_reflns_theta_max 25.03
_diffrn_reflns_theta_min 4.08
_exptl_absorpt_coefficient_mu 0.709
_exptl_absorpt_correction_type 'Bruker SADABS V2.10'
_exptl_crystal_colour colorless
_exptl_crystal_density_diffrn 0.792
_exptl_crystal_density_method 'not measured'
_exptl_crystal_description prism
_exptl_crystal_F_000 1083
_exptl_crystal_size_max .2
_exptl_crystal_size_mid .3
_exptl_crystal_size_min .2
_refine_diff_density_max 1.241
_refine_diff_density_min -1.098
_refine_diff_density_rms 0.240
_refine_ls_extinction_method none
_refine_ls_goodness_of_fit_ref 1.007
_refine_ls_hydrogen_treatment mixed
_refine_ls_matrix_type fullcycle
_refine_ls_number_parameters 1028
_refine_ls_number_reflns 15769
_refine_ls_number_restraints 885
_refine_ls_restrained_S_all 0.983
_refine_ls_R_factor_all 0.1428
_refine_ls_R_factor_gt 0.0793
_refine_ls_shift/su_max 0.012
_refine_ls_shift/su_mean 0.002
_refine_ls_structure_factor_coef Fsqd
_refine_ls_weighting_details 'calc w=1/[\s^2^(Fo^2^)+(0.0936P)^2^+0.0000P] where P=(Fo^2^+2Fc^2^)/3'
_refine_ls_weighting_scheme calc
_refine_ls_wR_factor_gt 0.1680
_refine_ls_wR_factor_ref 0.2151
_reflns_number_gt 9412
_reflns_number_total 15769
_reflns_threshold_expression >2sigma(I)
_cod_data_source_file om061010xsi20061104_020211.cif
_cod_data_source_block compound2
_cod_depositor_comments
;
The following automatic conversions were performed:

'_symmetry_cell_setting' value 'Triclinic' changed to 'triclinic'
according to /home/saulius/struct/CIF-dictionaries/cif_core.dic
dictionary named 'cif_core.dic' version 2.4.1 from 2010-06-29.

Automatic conversion script
Id: cif_fix_values 1715 2011-07-08 13:25:40Z adriana 
;
_cod_original_cell_volume 4551.7(13)
_cod_original_sg_symbol_H-M 'P-1   '
_cod_database_code 4072766

loop_
_symmetry_equiv_pos_as_xyz
'x, y, z'
'-x, -y, -z'

loop_
_atom_site_label
_atom_site_type_symbol
_atom_site_fract_x
_atom_site_fract_y
_atom_site_fract_z
_atom_site_U_iso_or_equiv
_atom_site_adp_type
_atom_site_occupancy
_atom_site_symmetry_multiplicity
_atom_site_calc_flag
_atom_site_refinement_flags
_atom_site_disorder_assembly
_atom_site_disorder_group
Sn1 Sn 0.20746(6) 0.33736(5) 0.08787(5) 0.0151(2) Uani 1 1 d U . .
Sn2 Sn 0.37206(6) 0.12645(4) 0.07971(4) 0.0117(2) Uani 1 1 d U . .
Sn3 Sn 0.39320(6) -0.06614(4) 0.17731(4) 0.0124(2) Uani 1 1 d U . .
Sn4 Sn 0.14200(6) -0.11603(5) 0.41939(5) 0.0191(2) Uani 1 1 d U . .
Sn5 Sn 0.00727(6) 0.07483(5) 0.45256(4) 0.0167(2) Uani 1 1 d U . .
N1 N 0.3102(7) 0.2888(5) 0.0159(5) 0.0159(19) Uani 1 1 d U . .
N2 N 0.3633(7) 0.2250(5) 0.0105(5) 0.0135(18) Uani 1 1 d U . .
N3 N 0.3063(7) 0.0944(5) 0.1811(5) 0.0160(19) Uani 1 1 d U . .
N4 N 0.3087(7) 0.0305(5) 0.2138(5) 0.0149(19) Uani 1 1 d U . .
N5 N 0.0807(8) 0.4195(5) 0.1278(5) 0.020(2) Uani 1 1 d U . .
O1 O 0.2131(6) 0.4096(4) 0.0067(5) 0.0212(18) Uani 1 1 d U . .
O2 O 0.2729(6) 0.4304(5) -0.0972(5) 0.028(2) Uani 1 1 d U . .
O3 O 0.4651(6) 0.1032(4) -0.0215(4) 0.0155(17) Uani 1 1 d U . .
O4 O 0.2756(5) 0.2233(4) 0.1324(4) 0.0145(16) Uani 1 1 d U . .
O5 O 0.1706(6) 0.2589(5) 0.2125(5) 0.025(2) Uani 1 1 d U . .
O6 O 0.2842(6) -0.0854(4) 0.2985(4) 0.0143(18) Uani 1 1 d U . .
O7 O 0.1780(6) -0.0212(5) 0.3589(4) 0.0210(19) Uani 1 1 d U . .
O8 O 0.4238(5) 0.0030(4) 0.1004(4) 0.0125(16) Uani 1 1 d U . .
H101 H 0.4653 -0.0176 0.0678 0.015 Uiso 1 1 calc R . .
O9 O 0.4977(6) -0.1457(4) 0.1240(4) 0.0198(19) Uani 1 1 d U . .
O10 O 0.0588(6) -0.0350(4) 0.4648(4) 0.0179(18) Uani 1 1 d U . .
O11 O -0.0722(6) 0.1647(5) 0.4969(5) 0.023(2) Uani 1 1 d U . .
H102 H -0.0762 0.2137 0.4835 0.028 Uiso 1 1 calc R . .
C1 C 0.0828(8) 0.2607(6) 0.0473(7) 0.012(2) Uani 1 1 d U . .
H1A H 0.1054 0.2102 0.0339 0.015 Uiso 1 1 calc R . .
H1B H 0.0394 0.2563 0.0848 0.015 Uiso 1 1 calc R . .
C2 C 0.0261(8) 0.2853(6) -0.0148(7) 0.012(2) Uani 1 1 d U . .
C3 C 0.0543(10) 0.2757(7) -0.0816(7) 0.025(3) Uani 1 1 d U . .
H3 H 0.1143 0.2551 -0.0887 0.029 Uiso 1 1 calc R . .
C4 C -0.0004(10) 0.2947(7) -0.1402(8) 0.026(3) Uani 1 1 d U . .
H4 H 0.0214 0.2852 -0.1852 0.031 Uiso 1 1 calc R . .
C5 C -0.0842(10) 0.3265(8) -0.1305(8) 0.030(3) Uani 1 1 d U . .
H5 H -0.1208 0.3402 -0.1694 0.036 Uiso 1 1 calc R . .
C6 C -0.1194(8) 0.3401(7) -0.0632(7) 0.022(3) Uani 1 1 d U . .
H6 H -0.1784 0.3630 -0.0582 0.026 Uiso 1 1 calc R . .
C7 C -0.0668(9) 0.3195(7) -0.0032(8) 0.023(3) Uani 1 1 d U . .
H7 H -0.0899 0.3274 0.0415 0.028 Uiso 1 1 calc R . .
C8 C 0.3099(10) 0.3985(7) 0.1661(7) 0.029(3) Uani 1 1 d U . .
H8A H 0.2813 0.4015 0.2113 0.035 Uiso 1 1 calc R . .
H8B H 0.3677 0.3695 0.1699 0.035 Uiso 1 1 calc R . .
C9 C 0.3412(9) 0.4788(7) 0.1521(7) 0.024(3) Uani 1 1 d U . .
C10 C 0.4096(9) 0.4902(7) 0.1031(7) 0.025(3) Uani 1 1 d U . .
H10 H 0.4363 0.4485 0.0788 0.030 Uiso 1 1 calc R . .
C11 C 0.4375(10) 0.5644(8) 0.0907(8) 0.036(3) Uani 1 1 d U . .
H11 H 0.4842 0.5726 0.0587 0.043 Uiso 1 1 calc R . .
C12 C 0.3953(10) 0.6268(8) 0.1265(9) 0.041(4) Uani 1 1 d U . .
H12 H 0.4112 0.6763 0.1163 0.049 Uiso 1 1 calc R . .
C13 C 0.3318(10) 0.6155(8) 0.1756(10) 0.042(4) Uani 1 1 d U . .
H13 H 0.3087 0.6579 0.2015 0.050 Uiso 1 1 calc R . .
C14 C 0.2993(9) 0.5413(7) 0.1891(8) 0.029(3) Uani 1 1 d U . .
H14 H 0.2523 0.5339 0.2210 0.035 Uiso 1 1 calc R . .
C15 C 0.0293(8) 0.3943(7) 0.1786(7) 0.019(3) Uani 1 1 d U . .
H15 H 0.0549 0.3572 0.2043 0.023 Uiso 1 1 calc R . .
C16 C -0.0647(9) 0.4226(7) 0.1955(8) 0.026(3) Uani 1 1 d U . .
H16 H -0.1000 0.4046 0.2309 0.032 Uiso 1 1 calc R . .
C17 C -0.0989(8) 0.4788(7) 0.1550(8) 0.027(3) Uani 1 1 d U . .
H17 H -0.1590 0.4992 0.1622 0.032 Uiso 1 1 calc R . .
C18 C -0.0395(9) 0.5039(7) 0.1026(7) 0.025(3) Uani 1 1 d U . .
H18 H -0.0603 0.5408 0.0748 0.030 Uiso 1 1 calc R . .
C19 C 0.0440(9) 0.4743(7) 0.0944(8) 0.024(3) Uani 1 1 d U . .
H19 H 0.0822 0.4938 0.0613 0.029 Uiso 1 1 calc R . .
C20 C 0.2677(8) 0.3933(6) -0.0469(7) 0.018(2) Uani 1 1 d U . .
C21 C 0.3173(8) 0.3217(6) -0.0443(6) 0.013(2) Uani 1 1 d U . .
C22 C 0.3792(8) 0.2790(6) -0.0885(7) 0.014(2) Uani 1 1 d U . .
H22 H 0.3989 0.2891 -0.1323 0.017 Uiso 1 1 calc R . .
C23 C 0.4027(8) 0.2195(7) -0.0513(6) 0.015(2) Uani 1 1 d U . .
C24 C 0.4604(8) 0.1520(7) -0.0666(6) 0.015(2) Uani 1 1 d U . .
C25 C 0.2431(8) 0.0660(7) 0.0234(6) 0.015(2) Uani 1 1 d U . .
H25A H 0.2326 0.0172 0.0419 0.018 Uiso 1 1 calc R . .
H25B H 0.1871 0.0955 0.0336 0.018 Uiso 1 1 calc R . .
C26 C 0.2459(8) 0.0509(6) -0.0546(6) 0.014(2) Uani 1 1 d U . .
C27 C 0.2157(9) 0.1027(7) -0.0980(7) 0.022(3) Uani 1 1 d U . .
H27 H 0.1914 0.1480 -0.0783 0.027 Uiso 1 1 calc R . .
C28 C 0.2201(10) 0.0894(8) -0.1726(7) 0.032(3) Uani 1 1 d U . .
H28 H 0.2031 0.1266 -0.2014 0.038 Uiso 1 1 calc R . .
C29 C 0.2504(9) 0.0197(9) -0.2009(8) 0.032(3) Uani 1 1 d U . .
H29 H 0.2508 0.0088 -0.2497 0.038 Uiso 1 1 calc R . .
C30 C 0.2796(10) -0.0333(8) -0.1587(8) 0.029(3) Uani 1 1 d U . .
H30 H 0.2984 -0.0804 -0.1789 0.035 Uiso 1 1 calc R . .
C31 C 0.2816(8) -0.0180(7) -0.0874(7) 0.020(3) Uani 1 1 d U . .
H31 H 0.3067 -0.0532 -0.0592 0.024 Uiso 1 1 calc R . .
C32 C 0.5059(8) 0.1707(7) 0.1398(6) 0.016(2) Uani 1 1 d U . .
H32A H 0.4911 0.1813 0.1888 0.019 Uiso 1 1 calc R . .
H32B H 0.5506 0.1298 0.1377 0.019 Uiso 1 1 calc R . .
C33 C 0.5602(9) 0.2409(7) 0.1206(7) 0.022(3) Uani 1 1 d U . .
C34 C 0.5570(10) 0.3125(8) 0.1565(9) 0.038(3) Uani 1 1 d U . .
H34 H 0.5174 0.3197 0.1940 0.046 Uiso 1 1 calc R . .
C35 C 0.6138(11) 0.3763(8) 0.1372(10) 0.042(4) Uani 1 1 d U . .
H35 H 0.6155 0.4241 0.1641 0.050 Uiso 1 1 calc R . .
C36 C 0.6639(11) 0.3667(8) 0.0807(9) 0.041(4) Uani 1 1 d U . .
H36 H 0.6945 0.4098 0.0654 0.050 Uiso 1 1 calc R . .
C37 C 0.6731(11) 0.2965(9) 0.0434(9) 0.043(4) Uani 1 1 d U . .
H37 H 0.7140 0.2912 0.0065 0.052 Uiso 1 1 calc R . .
C38 C 0.6195(10) 0.2332(8) 0.0623(7) 0.029(3) Uani 1 1 d U . .
H38 H 0.6226 0.1853 0.0366 0.035 Uiso 1 1 calc R . .
C39 C 0.2298(8) 0.2131(7) 0.1871(6) 0.017(2) Uani 1 1 d U . .
C40 C 0.2483(8) 0.1417(6) 0.2185(6) 0.010(2) Uani 1 1 d U . .
C41 C 0.2131(8) 0.1071(6) 0.2732(6) 0.015(2) Uani 1 1 d U . .
H41 H 0.1713 0.1275 0.3058 0.018 Uiso 1 1 calc R . .
C42 C 0.2510(7) 0.0368(6) 0.2709(6) 0.012(2) Uani 1 1 d U . .
C43 C 0.2399(9) -0.0276(7) 0.3133(7) 0.023(3) Uani 1 1 d U . .
C44 C 0.2775(8) -0.1538(6) 0.1410(7) 0.017(2) Uani 1 1 d U . .
H44A H 0.3039 -0.1926 0.1086 0.021 Uiso 1 1 calc R . .
H44B H 0.2580 -0.1782 0.1813 0.021 Uiso 1 1 calc R . .
C45 C 0.1919(9) -0.1274(6) 0.1064(7) 0.022(3) Uani 1 1 d U . .
C46 C 0.1730(9) -0.1331(7) 0.0338(8) 0.025(3) Uani 1 1 d U . .
H46 H 0.2167 -0.1554 0.0037 0.030 Uiso 1 1 calc R . .
C47 C 0.0841(10) -0.1039(8) 0.0056(8) 0.033(3) Uani 1 1 d U . .
H47 H 0.0703 -0.1080 -0.0431 0.040 Uiso 1 1 calc R . .
C48 C 0.0221(10) -0.0713(8) 0.0477(9) 0.032(3) Uani 1 1 d U . .
H48 H -0.0330 -0.0504 0.0285 0.038 Uiso 1 1 calc R . .
C49 C 0.0390(11) -0.0682(8) 0.1207(9) 0.036(3) Uani 1 1 d U . .
H49 H -0.0067 -0.0468 0.1496 0.044 Uiso 1 1 calc R . .
C50 C 0.1185(8) -0.0950(8) 0.1503(8) 0.027(3) Uani 1 1 d U . .
H50 H 0.1272 -0.0931 0.1992 0.033 Uiso 1 1 calc R . .
C51 C 0.5091(9) -0.0522(8) 0.2613(6) 0.022(3) Uani 1 1 d U . .
H51A H 0.5103 -0.0990 0.2837 0.027 Uiso 1 1 calc R . .
H51B H 0.5713 -0.0449 0.2409 0.027 Uiso 1 1 calc R . .
C52 C 0.4987(9) 0.0165(8) 0.3190(7) 0.026(3) Uani 1 1 d U . .
C53 C 0.5244(12) 0.0906(8) 0.3037(8) 0.046(4) Uani 1 1 d U . .
H53 H 0.5479 0.0982 0.2603 0.056 Uiso 1 1 calc R . .
C54 C 0.5144(11) 0.1527(9) 0.3540(9) 0.039(3) Uani 1 1 d U . .
H54 H 0.5280 0.2026 0.3438 0.046 Uiso 1 1 calc R . .
C55 C 0.4860(13) 0.1405(10) 0.4155(9) 0.050(4) Uani 1 1 d U . .
H55 H 0.4809 0.1822 0.4494 0.060 Uiso 1 1 calc R . .
C56 C 0.4632(12) 0.0673(9) 0.4318(8) 0.049(4) Uani 1 1 d U . .
H56 H 0.4432 0.0595 0.4761 0.059 Uiso 1 1 calc R . .
C57 C 0.4705(9) 0.0084(8) 0.3826(7) 0.028(3) Uani 1 1 d U . .
H57 H 0.4550 -0.0409 0.3935 0.033 Uiso 1 1 calc R . .
C58 C 0.0696(11) -0.1867(8) 0.3297(8) 0.038(4) Uiso 1 1 d U . .
C59 C 0.0726(9) -0.2711(7) 0.3295(7) 0.023(3) Uiso 1 1 d U . .
C60 C -0.0131(12) -0.3184(9) 0.3218(9) 0.043(4) Uiso 1 1 d U A .
C61 C -0.0028(16) -0.3998(12) 0.3125(12) 0.073(6) Uiso 1 1 d U . .
C62 C 0.104(3) -0.420(2) 0.3215(19) 0.047(8) Uiso 0.50 1 d PU A 1
C62' C 0.041(3) -0.433(2) 0.333(2) 0.049(9) Uiso 0.50 1 d PU A 2
C63 C 0.190(3) -0.363(2) 0.320(2) 0.052(10) Uiso 0.50 1 d PU A 1
C63' C 0.165(4) -0.395(3) 0.328(2) 0.062(11) Uiso 0.50 1 d PU A 2
C64 C 0.186(3) -0.289(2) 0.322(2) 0.048(9) Uiso 0.50 1 d PU A 1
C64' C 0.150(2) -0.310(2) 0.3389(18) 0.038(8) Uiso 0.50 1 d PU A 2
C65 C 0.2861(9) -0.1172(7) 0.4697(7) 0.021(3) Uani 1 1 d U . .
H65A H 0.3287 -0.0788 0.4521 0.026 Uiso 1 1 calc R . .
H65B H 0.2837 -0.1030 0.5202 0.026 Uiso 1 1 calc R . .
C66 C 0.3301(9) -0.1952(8) 0.4574(7) 0.026(3) Uani 1 1 d U . .
C67 C 0.3080(12) -0.2533(8) 0.5004(8) 0.041(3) Uani 1 1 d U . .
H67 H 0.2659 -0.2430 0.5359 0.049 Uiso 1 1 calc R . .
C68 C 0.3442(12) -0.3216(9) 0.4925(10) 0.050(4) Uani 1 1 d U . .
H68 H 0.3285 -0.3588 0.5215 0.060 Uiso 1 1 calc R . .
C69 C 0.4110(15) -0.3364(11) 0.4355(11) 0.070(5) Uani 1 1 d U . .
H69 H 0.4386 -0.3835 0.4287 0.084 Uiso 1 1 calc R . .
C70 C 0.4316(11) -0.2831(10) 0.3941(10) 0.048(4) Uani 1 1 d U . .
H70 H 0.4734 -0.2921 0.3581 0.058 Uiso 1 1 calc R . .
C71 C 0.3887(10) -0.2127(9) 0.4059(8) 0.039(3) Uani 1 1 d U . .
H71 H 0.4020 -0.1759 0.3759 0.046 Uiso 1 1 calc R . .
C72 C 0.1483(9) 0.1387(7) 0.4616(6) 0.019(2) Uani 1 1 d U . .
H72A H 0.1902 0.1121 0.4294 0.023 Uiso 1 1 calc R . .
H72B H 0.1391 0.1886 0.4461 0.023 Uiso 1 1 calc R . .
C73 C 0.1997(9) 0.1502(7) 0.5326(7) 0.020(3) Uani 1 1 d U . .
C74 C 0.2473(9) 0.0929(8) 0.5586(7) 0.026(3) Uani 1 1 d U . .
H74 H 0.2446 0.0450 0.5321 0.031 Uiso 1 1 calc R . .
C75 C 0.2992(11) 0.1039(9) 0.6228(8) 0.040(4) Uani 1 1 d U . .
H75 H 0.3340 0.0637 0.6370 0.048 Uiso 1 1 calc R . .
C76 C 0.3026(10) 0.1686(10) 0.6660(8) 0.044(4) Uani 1 1 d U . .
H76 H 0.3381 0.1745 0.7098 0.052 Uiso 1 1 calc R . .
C77 C 0.2517(14) 0.2255(11) 0.6429(10) 0.067(6) Uani 1 1 d U . .
H77 H 0.2515 0.2720 0.6715 0.081 Uiso 1 1 calc R . .
C78 C 0.2000(12) 0.2161(9) 0.5776(9) 0.054(5) Uani 1 1 d U . .
H78 H 0.1642 0.2560 0.5639 0.064 Uiso 1 1 calc R . .
C79 C -0.0747(10) 0.0447(8) 0.3533(7) 0.026(3) Uani 1 1 d U . .
H79A H -0.0357 0.0127 0.3230 0.031 Uiso 1 1 calc R . .
H79B H -0.1328 0.0136 0.3612 0.031 Uiso 1 1 calc R . .
C80 C -0.1070(9) 0.1102(7) 0.3133(6) 0.019(3) Uani 1 1 d U . .
C81 C -0.0527(10) 0.1318(9) 0.2576(7) 0.037(3) Uani 1 1 d U . .
H81 H 0.0037 0.1079 0.2460 0.045 Uiso 1 1 calc R . .
C82 C -0.0861(12) 0.1896(10) 0.2210(8) 0.048(4) Uani 1 1 d U . .
H82 H -0.0520 0.2043 0.1838 0.057 Uiso 1 1 calc R . .
C83 C -0.1709(12) 0.2269(9) 0.2389(9) 0.046(4) Uani 1 1 d U . .
H83 H -0.1928 0.2659 0.2140 0.055 Uiso 1 1 calc R . .
C84 C -0.2200(11) 0.2042(9) 0.2934(8) 0.041(4) Uani 1 1 d U . .
H84 H -0.2747 0.2297 0.3063 0.049 Uiso 1 1 calc R . .
C85 C -0.1924(10) 0.1462(8) 0.3297(7) 0.031(3) Uani 1 1 d U . .
H85 H -0.2297 0.1304 0.3650 0.037 Uiso 1 1 calc R . .
C86 C -0.0051(16) 0.3090(13) 0.3985(13) 0.081(6) Uiso 1 1 d U . .
C87 C -0.0456(11) 0.3069(9) 0.4557(9) 0.037(4) Uiso 1 1 d U B .
N6 N -0.018(3) 0.393(2) 0.380(2) 0.088(11) Uiso 0.50 1 d PU B 1
N6' N 0.104(3) 0.345(2) 0.366(2) 0.096(12) Uiso 0.50 1 d PU B 2
N7 N 0.5631(18) 0.5531(14) 0.2734(13) 0.123(8) Uiso 1 1 d U C 2
N8 N 0.309(5) 0.460(3) 0.405(4) 0.154(16) Uiso 0.50 1 d PU D 1
N8' N 0.233(3) 0.422(2) 0.370(2) 0.094(11) Uiso 0.50 1 d PU B 2
C88 C -0.100(3) 0.3609(19) 0.5028(19) 0.049(8) Uiso 0.50 1 d PU B 1
C88' C -0.010(3) 0.358(2) 0.497(2) 0.067(10) Uiso 0.50 1 d PU B 2
C89 C -0.115(3) 0.431(2) 0.483(2) 0.058(9) Uiso 0.50 1 d PU B 1
C89' C 0.067(3) 0.414(2) 0.486(2) 0.068(11) Uiso 0.50 1 d PU B 2
C90 C -0.073(3) 0.447(2) 0.417(2) 0.069(11) Uiso 0.50 1 d PU B 1
C90' C 0.127(3) 0.410(2) 0.427(3) 0.079(12) Uiso 0.50 1 d PU B 2
C91 C 0.528(2) 0.4928(15) 0.3049(14) 0.099(8) Uiso 1 1 d U C 2
H91 H 0.4604 0.4851 0.3022 0.119 Uiso 1 1 calc R C 2
C92 C 0.578(2) 0.4414(17) 0.3401(17) 0.131(10) Uiso 1 1 d U C 2
H92 H 0.5503 0.4037 0.3644 0.157 Uiso 1 1 calc R C 2
C93 C 0.684(2) 0.4564(15) 0.3327(14) 0.104(8) Uiso 1 1 d U C 2
H93 H 0.7252 0.4235 0.3534 0.125 Uiso 1 1 calc R C 2
C94 C 0.7298(19) 0.5120(14) 0.2998(13) 0.094(7) Uiso 1 1 d U C 2
H94 H 0.7976 0.5195 0.3006 0.113 Uiso 1 1 calc R C 2
C95 C 0.6660(19) 0.5568(15) 0.2646(14) 0.105(8) Uiso 1 1 d U C 2
H95 H 0.6912 0.5899 0.2347 0.126 Uiso 1 1 calc R C 2
C96 C 0.282(7) 0.452(5) 0.459(5) 0.136(19) Uiso 0.40 1 d PU . .
C96' C 0.380(3) 0.440(2) 0.432(3) 0.090(11) Uiso 0.60 1 d PU D 2
C97 C 0.361(2) 0.4343(19) 0.4898(19) 0.126(10) Uiso 1 1 d U D .
C98 C 0.338(2) 0.352(2) 0.492(2) 0.156(12) Uiso 1 1 d U . .
C99 C 0.331(2) 0.3104(17) 0.4084(17) 0.124(9) Uiso 1 1 d U D .
C100 C 0.252(3) 0.344(2) 0.365(2) 0.159(12) Uiso 1 1 d U . .

loop_
_atom_site_aniso_label
_atom_site_aniso_U_11
_atom_site_aniso_U_22
_atom_site_aniso_U_33
_atom_site_aniso_U_23
_atom_site_aniso_U_13
_atom_site_aniso_U_12
Sn1 0.0152(4) 0.0128(4) 0.0182(5) 0.0032(4) 0.0035(4) 0.0031(3)
Sn2 0.0112(4) 0.0122(4) 0.0127(4) 0.0045(4) 0.0023(3) 0.0023(3)
Sn3 0.0133(4) 0.0136(4) 0.0116(4) 0.0052(4) 0.0020(4) 0.0041(3)
Sn4 0.0238(5) 0.0218(5) 0.0127(5) 0.0053(4) 0.0052(4) -0.0014(4)
Sn5 0.0173(5) 0.0233(5) 0.0111(4) 0.0089(4) 0.0023(4) -0.0005(4)
N1 0.012(4) 0.018(5) 0.021(5) 0.012(4) 0.009(4) 0.002(4)
N2 0.017(5) 0.016(4) 0.008(4) 0.005(4) -0.004(3) 0.005(3)
N3 0.028(5) 0.013(4) 0.007(4) 0.004(4) 0.000(4) 0.002(4)
N4 0.027(5) 0.008(4) 0.011(5) 0.005(4) 0.003(4) 0.004(4)
N5 0.032(5) 0.008(5) 0.020(5) -0.007(4) 0.003(4) 0.004(4)
O1 0.031(5) 0.012(4) 0.023(4) 0.010(4) 0.004(3) -0.002(3)
O2 0.031(5) 0.027(5) 0.033(5) 0.012(4) 0.013(4) 0.023(4)
O3 0.021(4) 0.020(4) 0.009(4) 0.006(3) 0.007(3) 0.010(3)
O4 0.016(4) 0.015(3) 0.014(4) 0.006(3) 0.005(3) 0.003(3)
O5 0.022(5) 0.025(5) 0.032(6) 0.011(4) 0.012(4) 0.017(4)
O6 0.026(5) 0.014(4) 0.005(4) 0.010(3) 0.008(4) 0.001(3)
O7 0.021(5) 0.027(5) 0.019(5) 0.010(4) 0.010(3) 0.005(4)
O8 0.013(4) 0.019(4) 0.009(4) 0.004(3) 0.010(3) 0.007(3)
O9 0.024(4) 0.017(4) 0.022(5) 0.011(4) 0.013(4) 0.007(3)
O10 0.025(5) 0.020(4) 0.013(4) 0.015(4) 0.010(4) 0.000(3)
O11 0.025(5) 0.023(5) 0.024(5) 0.009(4) 0.010(4) 0.000(4)
C1 0.006(4) 0.005(5) 0.027(6) 0.000(4) 0.012(4) 0.005(4)
C2 0.009(5) 0.002(5) 0.027(5) 0.006(5) 0.009(4) -0.002(4)
C3 0.029(7) 0.016(6) 0.032(6) 0.002(6) 0.006(5) 0.018(6)
C4 0.031(7) 0.021(7) 0.027(6) 0.007(6) 0.000(5) 0.004(5)
C5 0.026(7) 0.032(8) 0.033(6) 0.011(7) -0.005(6) 0.002(6)
C6 0.003(5) 0.021(7) 0.044(7) 0.019(6) 0.005(5) -0.003(5)
C7 0.021(6) 0.016(6) 0.035(6) 0.004(6) 0.004(5) 0.007(5)
C8 0.037(6) 0.025(5) 0.024(6) 0.007(5) -0.013(6) -0.010(5)
C9 0.026(7) 0.018(5) 0.026(7) 0.003(5) -0.007(5) -0.002(5)
C10 0.019(7) 0.025(6) 0.028(7) -0.003(6) -0.002(5) -0.009(5)
C11 0.028(8) 0.041(7) 0.036(8) 0.008(6) -0.009(6) -0.017(6)
C12 0.031(8) 0.021(6) 0.068(11) 0.018(7) -0.019(6) -0.013(6)
C13 0.026(8) 0.022(6) 0.077(11) 0.004(7) -0.002(7) 0.010(6)
C14 0.009(6) 0.032(6) 0.044(9) 0.000(6) -0.005(5) -0.001(5)
C15 0.011(6) 0.029(7) 0.018(6) 0.000(5) 0.008(5) 0.014(5)
C16 0.016(6) 0.027(7) 0.036(8) 0.004(6) -0.004(5) 0.003(5)
C17 0.003(6) 0.035(8) 0.044(8) 0.001(6) 0.008(5) 0.014(5)
C18 0.027(6) 0.020(7) 0.026(7) 0.003(6) -0.007(6) -0.003(5)
C19 0.019(6) 0.009(6) 0.045(8) 0.004(5) 0.003(6) 0.001(4)
C20 0.017(6) 0.009(5) 0.029(6) 0.007(5) 0.006(5) 0.003(4)
C21 0.013(6) 0.008(5) 0.018(6) 0.004(4) 0.000(4) 0.000(4)
C22 0.006(6) 0.018(6) 0.020(6) 0.002(5) 0.008(5) 0.002(4)
C23 0.015(6) 0.022(6) 0.009(5) 0.000(4) -0.002(5) 0.007(5)
C24 0.007(6) 0.024(6) 0.014(6) 0.009(5) 0.002(5) 0.007(4)
C25 0.010(5) 0.020(6) 0.017(5) 0.007(4) 0.000(4) 0.002(4)
C26 0.012(6) 0.013(6) 0.017(5) 0.005(4) -0.001(5) 0.003(4)
C27 0.026(7) 0.017(6) 0.023(6) 0.008(5) -0.011(6) 0.005(5)
C28 0.034(8) 0.041(7) 0.022(6) 0.017(6) -0.011(7) 0.000(6)
C29 0.020(7) 0.055(8) 0.019(6) 0.003(5) 0.004(6) -0.004(6)
C30 0.027(7) 0.025(7) 0.033(6) -0.009(5) 0.007(6) -0.002(6)
C31 0.016(6) 0.018(6) 0.026(5) 0.001(5) 0.000(6) 0.005(5)
C32 0.016(5) 0.028(5) 0.007(5) 0.011(5) 0.000(4) 0.002(4)
C33 0.015(6) 0.016(5) 0.033(7) 0.004(5) -0.007(5) 0.002(4)
C34 0.020(7) 0.031(6) 0.061(10) -0.005(6) 0.005(6) 0.000(6)
C35 0.033(8) 0.018(6) 0.069(10) -0.008(7) -0.004(7) -0.001(6)
C36 0.049(9) 0.027(6) 0.048(9) 0.019(7) -0.011(7) -0.017(7)
C37 0.045(9) 0.047(8) 0.034(8) 0.006(6) -0.005(6) -0.018(7)
C38 0.033(8) 0.031(6) 0.022(7) 0.007(6) -0.007(5) -0.012(6)
C39 0.014(6) 0.023(6) 0.017(6) 0.009(5) 0.009(5) 0.001(4)
C40 0.011(6) 0.011(5) 0.008(5) -0.003(4) -0.006(4) 0.007(4)
C41 0.017(6) 0.017(5) 0.012(6) 0.001(4) 0.001(4) 0.003(5)
C42 0.000(5) 0.019(5) 0.018(6) 0.004(4) 0.003(4) 0.001(4)
C43 0.017(6) 0.028(6) 0.028(7) 0.011(5) 0.017(5) 0.013(5)
C44 0.009(5) 0.012(5) 0.033(7) 0.001(5) 0.017(4) 0.008(4)
C45 0.028(6) 0.000(5) 0.036(6) 0.004(5) -0.008(5) -0.009(4)
C46 0.015(6) 0.024(7) 0.035(6) 0.003(6) 0.011(5) -0.016(5)
C47 0.039(8) 0.036(8) 0.024(7) 0.019(6) -0.009(5) -0.019(6)
C48 0.018(7) 0.022(7) 0.055(8) 0.014(7) -0.006(6) -0.011(5)
C49 0.033(7) 0.027(8) 0.049(7) 0.006(7) -0.001(7) -0.001(6)
C50 0.000(5) 0.042(8) 0.037(7) -0.002(7) 0.004(5) -0.004(5)
C51 0.014(6) 0.043(7) 0.012(5) 0.008(5) 0.006(4) 0.009(5)
C52 0.025(7) 0.035(6) 0.017(5) 0.010(5) -0.014(5) 0.001(6)
C53 0.079(11) 0.037(6) 0.019(7) 0.013(5) -0.034(7) -0.006(7)
C54 0.034(8) 0.039(7) 0.041(8) 0.008(6) -0.016(7) 0.006(7)
C55 0.070(11) 0.041(7) 0.035(7) -0.003(7) -0.024(8) 0.012(8)
C56 0.065(11) 0.055(8) 0.020(7) -0.006(6) -0.005(7) -0.016(8)
C57 0.018(7) 0.040(7) 0.024(6) -0.004(5) 0.007(6) -0.004(6)
C65 0.031(6) 0.019(6) 0.012(6) 0.000(5) -0.003(5) -0.005(5)
C66 0.018(6) 0.037(6) 0.024(7) 0.004(5) 0.003(5) 0.006(5)
C67 0.069(10) 0.029(7) 0.023(7) 0.005(6) -0.016(6) 0.006(7)
C68 0.050(10) 0.047(8) 0.063(11) 0.031(8) 0.014(8) 0.027(8)
C69 0.086(13) 0.060(10) 0.073(13) 0.018(9) 0.015(9) 0.042(10)
C70 0.031(8) 0.061(9) 0.057(10) 0.006(8) 0.020(7) 0.025(7)
C71 0.036(8) 0.043(7) 0.033(8) -0.012(6) -0.004(6) 0.014(6)
C72 0.022(5) 0.025(6) 0.012(5) 0.007(5) 0.011(5) -0.011(5)
C73 0.020(6) 0.022(6) 0.017(6) 0.005(5) 0.006(5) -0.006(5)
C74 0.019(7) 0.033(7) 0.026(7) 0.007(6) 0.003(5) -0.004(5)
C75 0.034(8) 0.050(8) 0.039(8) 0.027(7) -0.009(7) -0.004(7)
C76 0.016(7) 0.090(11) 0.022(8) 0.001(7) -0.013(6) 0.014(7)
C77 0.073(12) 0.061(10) 0.054(10) -0.027(9) -0.043(9) 0.015(9)
C78 0.060(10) 0.047(8) 0.048(9) -0.011(7) -0.035(8) 0.028(8)
C79 0.028(7) 0.033(7) 0.014(6) 0.000(5) -0.007(5) 0.001(5)
C80 0.022(6) 0.027(7) 0.007(6) 0.000(5) -0.003(5) -0.004(5)
C81 0.027(7) 0.065(10) 0.021(7) 0.020(7) -0.001(5) -0.015(6)
C82 0.046(8) 0.078(11) 0.019(8) 0.028(7) -0.013(6) -0.028(7)
C83 0.053(9) 0.039(9) 0.046(9) 0.027(8) -0.023(7) -0.013(6)
C84 0.039(8) 0.043(9) 0.040(9) 0.009(7) -0.011(6) 0.006(7)
C85 0.025(7) 0.049(8) 0.019(7) 0.005(6) -0.003(6) 0.010(6)

loop_
_atom_type_symbol
_atom_type_description
_atom_type_scat_dispersion_real
_atom_type_scat_dispersion_imag
_atom_type_scat_source
C C 0.0033 0.0016 'International Tables Vol C Tables 4.2.6.8 and 6.1.1.4'
H H 0.0000 0.0000 'International Tables Vol C Tables 4.2.6.8 and 6.1.1.4'
N N 0.0061 0.0033 'International Tables Vol C Tables 4.2.6.8 and 6.1.1.4'
O O 0.0106 0.0060 'International Tables Vol C Tables 4.2.6.8 and 6.1.1.4'
Sn Sn -0.6537 1.4246 'International Tables Vol C Tables 4.2.6.8 and 6.1.1.4'

loop_
_geom_angle_atom_site_label_1
_geom_angle_atom_site_label_2
_geom_angle_atom_site_label_3
_geom_angle
_geom_angle_site_symmetry_1
_geom_angle_site_symmetry_3
O1 Sn1 C8 100.7(4) . .
O1 Sn1 C1 100.3(3) . .
C8 Sn1 C1 156.7(5) . .
O1 Sn1 N1 74.1(3) . .
C8 Sn1 N1 98.8(4) . .
C1 Sn1 N1 96.6(3) . .
O1 Sn1 N5 83.4(3) . .
C8 Sn1 N5 90.0(4) . .
C1 Sn1 N5 82.5(3) . .
N1 Sn1 N5 157.0(4) . .
O1 Sn1 O4 144.0(3) . .
C8 Sn1 O4 83.5(4) . .
C1 Sn1 O4 85.5(3) . .
N1 Sn1 O4 70.0(3) . .
N5 Sn1 O4 132.5(3) . .
C32 Sn2 C25 171.7(3) . .
C32 Sn2 N2 95.8(3) . .
C25 Sn2 N2 91.8(3) . .
C32 Sn2 N3 90.5(3) . .
C25 Sn2 N3 86.1(3) . .
N2 Sn2 N3 137.0(3) . .
C32 Sn2 O8 85.4(3) . .
C25 Sn2 O8 86.4(3) . .
N2 Sn2 O8 150.7(3) . .
N3 Sn2 O8 72.1(3) . .
C32 Sn2 O4 94.6(3) . .
C25 Sn2 O4 91.1(3) . .
N2 Sn2 O4 70.1(3) . .
N3 Sn2 O4 67.0(3) . .
O8 Sn2 O4 139.0(3) . .
C32 Sn2 O3 88.2(3) . .
C25 Sn2 O3 91.5(3) . .
N2 Sn2 O3 68.9(3) . .
N3 Sn2 O3 154.0(3) . .
O8 Sn2 O3 81.9(3) . .
O4 Sn2 O3 139.0(3) . .
O8 Sn3 C51 110.7(4) . .
O8 Sn3 C44 112.0(4) . .
C51 Sn3 C44 134.7(5) . .
O8 Sn3 N4 81.8(3) . .
C51 Sn3 N4 98.8(3) . .
C44 Sn3 N4 101.3(3) . .
O8 Sn3 O9 85.0(3) . .
C51 Sn3 O9 82.4(3) . .
C44 Sn3 O9 87.1(3) . .
N4 Sn3 O9 166.2(3) . .
O10 Sn4 C65 114.6(3) . .
O10 Sn4 C58 114.3(4) . .
C65 Sn4 C58 131.1(4) . .
O10 Sn4 O11 72.8(3) . 2_556
C65 Sn4 O11 93.7(4) . 2_556
C58 Sn4 O11 99.8(4) . 2_556
O10 Sn4 O7 79.9(3) . .
C65 Sn4 O7 95.1(4) . .
C58 Sn4 O7 93.8(4) . .
O11 Sn4 O7 152.6(3) 2_556 .
O10 Sn5 O11 73.6(3) 2_556 .
O10 Sn5 O10 72.5(4) 2_556 .
O11 Sn5 O10 145.6(3) . .
O10 Sn5 C79 113.3(4) 2_556 .
O11 Sn5 C79 100.7(4) . .
O10 Sn5 C79 97.8(4) . .
O10 Sn5 C72 124.6(3) 2_556 .
O11 Sn5 C72 96.8(3) . .
O10 Sn5 C72 97.7(4) . .
C79 Sn5 C72 122.0(5) . .
C21 N1 N2 107.6(8) . .
C21 N1 Sn1 115.8(5) . .
N2 N1 Sn1 136.0(8) . .
C23 N2 N1 108.4(8) . .
C23 N2 Sn2 120.1(5) . .
N1 N2 Sn2 130.8(8) . .
N4 N3 C40 105.9(8) . .
N4 N3 Sn2 132.0(7) . .
C40 N3 Sn2 122.0(6) . .
N3 N4 C42 110.0(7) . .
N3 N4 Sn3 122.3(8) . .
C42 N4 Sn3 127.7(6) . .
C19 N5 C15 116.9(8) . .
C19 N5 Sn1 126.1(7) . .
C15 N5 Sn1 115.0(5) . .
C20 O1 Sn1 120.2(5) . .
C24 O3 Sn2 116.7(5) . .
C39 O4 Sn2 121.1(5) . .
C39 O4 Sn1 105.1(5) . .
Sn2 O4 Sn1 132.1(4) . .
C43 O7 Sn4 120.8(6) . .
Sn3 O8 Sn2 131.8(3) . .
C24 O9 Sn3 137.1(5) 2_655 .
Sn4 O10 Sn5 110.1(4) . 2_556
Sn4 O10 Sn5 142.1(4) . .
Sn5 O10 Sn5 107.5(4) 2_556 .
Sn5 O11 Sn4 103.4(4) . 2_556
C2 C1 Sn1 114.3(8) . .
C3 C2 C7 118.0(12) . .
C3 C2 C1 123.8(10) . .
C7 C2 C1 118.1(11) . .
C2 C3 C4 124.3(12) . .
C5 C4 C3 118.5(14) . .
C4 C5 C6 121.7(13) . .
C7 C6 C5 120.9(12) . .
C6 C7 C2 116.5(13) . .
C9 C8 Sn1 114.9(9) . .
C10 C9 C14 121.1(12) . .
C10 C9 C8 120.2(12) . .
C14 C9 C8 118.7(13) . .
C11 C10 C9 119.6(13) . .
C10 C11 C12 119.8(15) . .
C13 C12 C11 120.3(14) . .
C12 C13 C14 122.1(14) . .
C9 C14 C13 117.1(14) . .
N5 C15 C16 122.8(11) . .
C17 C16 C15 115.7(13) . .
C16 C17 C18 118.5(11) . .
C19 C18 C17 118.9(13) . .
C18 C19 N5 127.1(13) . .
O2 C20 O1 124.6(9) . .
O2 C20 C21 121.4(11) . .
O1 C20 C21 113.8(10) . .
N1 C21 C22 109.0(9) . .
N1 C21 C20 115.4(10) . .
C22 C21 C20 135.5(11) . .
C23 C22 C21 103.7(11) . .
N2 C23 C22 111.3(9) . .
N2 C23 C24 115.4(10) . .
C22 C23 C24 133.2(11) . .
O9 C24 O3 123.9(9) 2_655 .
O9 C24 C23 117.7(10) 2_655 .
O3 C24 C23 118.4(10) . .
C26 C25 Sn2 115.8(8) . .
C27 C26 C31 116.9(10) . .
C27 C26 C25 121.5(11) . .
C31 C26 C25 121.5(9) . .
C26 C27 C28 121.9(12) . .
C29 C28 C27 117.9(13) . .
C30 C29 C28 121.1(13) . .
C31 C30 C29 120.4(11) . .
C30 C31 C26 121.4(9) . .
C33 C32 Sn2 119.7(8) . .
C34 C33 C38 117.5(13) . .
C34 C33 C32 123.7(13) . .
C38 C33 C32 118.8(11) . .
C33 C34 C35 120.8(15) . .
C36 C35 C34 119.1(14) . .
C35 C36 C37 123.3(16) . .
C36 C37 C38 118.1(16) . .
C37 C38 C33 120.9(14) . .
O5 C39 O4 123.4(10) . .
O5 C39 C40 120.9(10) . .
O4 C39 C40 115.6(9) . .
N3 C40 C41 110.5(9) . .
N3 C40 C39 114.0(10) . .
C41 C40 C39 135.1(11) . .
C42 C41 C40 106.8(11) . .
C41 C42 N4 106.8(10) . .
C41 C42 C43 133.5(11) . .
N4 C42 C43 119.7(9) . .
O6 C43 O7 124.6(11) . .
O6 C43 C42 119.1(10) . .
O7 C43 C42 116.0(9) . .
C45 C44 Sn3 115.5(8) . .
C46 C45 C44 124.2(13) . .
C46 C45 C50 117.8(12) . .
C44 C45 C50 117.9(12) . .
C45 C46 C47 118.7(13) . .
C48 C47 C46 121.2(13) . .
C47 C48 C49 120.2(13) . .
C50 C49 C48 121.8(15) . .
C49 C50 C45 120.1(14) . .
C52 C51 Sn3 114.0(8) . .
C57 C52 C53 118.1(14) . .
C57 C52 C51 123.6(13) . .
C53 C52 C51 118.3(13) . .
C54 C53 C52 119.2(15) . .
C55 C54 C53 119.4(16) . .
C54 C55 C56 121.8(16) . .
C57 C56 C55 118.4(16) . .
C52 C57 C56 123.1(15) . .
C59 C58 Sn4 116.8(10) . .
C64' C59 C60 111.7(15) . .
C64' C59 C58 127.4(15) . .
C60 C59 C58 120.9(12) . .
C64' C59 C64 25.6(19) . .
C60 C59 C64 132.3(13) . .
C58 C59 C64 105.4(13) . .
C59 C60 C61 116.9(12) . .
C62' C61 C60 134(3) . .
C62' C61 C62 35(3) . .
C60 C61 C62 112(2) . .
C63 C62 C61 124(3) . .
C61 C62' C63' 108(4) . .
C64 C63 C62 126(4) . .
C64' C63' C62' 100(3) . .
C63 C64 C59 106(3) . .
C59 C64' C63' 132(3) . .
C66 C65 Sn4 113.3(8) . .
C71 C66 C67 116.7(14) . .
C71 C66 C65 122.7(14) . .
C67 C66 C65 120.5(13) . .
C68 C67 C66 123.2(17) . .
C67 C68 C69 117.2(17) . .
C70 C69 C68 120.5(16) . .
C69 C70 C71 118.2(17) . .
C66 C71 C70 124.1(17) . .
C73 C72 Sn5 115.9(9) . .
C74 C73 C78 115.2(12) . .
C74 C73 C72 120.9(12) . .
C78 C73 C72 123.8(12) . .
C73 C74 C75 121.6(14) . .
C76 C75 C74 123.5(15) . .
C75 C76 C77 116.1(14) . .
C76 C77 C78 121.3(15) . .
C73 C78 C77 122.0(14) . .
C80 C79 Sn5 117.2(8) . .
C85 C80 C81 120.5(13) . .
C85 C80 C79 119.9(13) . .
C81 C80 C79 119.5(12) . .
C82 C81 C80 117.9(15) . .
C81 C82 C83 121.4(16) . .
C84 C83 C82 118.4(15) . .
C85 C84 C83 122.8(16) . .
C84 C85 C80 119.0(15) . .
C87 C86 N6 104(2) . .
C87 C86 N6' 140(2) . .
N6 C86 N6' 71(2) . .
C87 C86 C88' 34.4(15) . .
N6 C86 C88' 83(2) . .
N6' C86 C88' 108(2) . .
C88' C87 C86 108(3) . .
C88' C87 C88 54(2) . .
C86 C87 C88 136(2) . .
C90 N6 C86 125(3) . .
C90' N6' C86 96(3) . .
C91 N7 C95 116(2) . .
C96 N8 C97 43(5) . .
C100 N8' C96 99(4) . .
C100 N8' C90' 93(3) . .
C96 N8' C90' 74(4) . .
C89 C88 C87 118(3) . .
C87 C88' C89' 127(4) . .
C87 C88' C86 37.2(17) . .
C89' C88' C86 90(3) . .
C88 C89 C90 116(3) . .
C90' C89' C88' 125(4) . .
N6 C90 C89 121(4) . .
C89' C90' N6' 119(4) . .
C89' C90' N8' 162(4) . .
N6' C90' N8' 78(3) . .
N7 C91 C92 130(3) . .
C91 C92 C93 108(3) . .
C94 C93 C92 129(3) . .
C93 C94 C95 114(3) . .
C94 C95 N7 122(3) . .
N8 C96 C97 99(8) . .
N8 C96 C96' 50(5) . .
C97 C96 C96' 49(4) . .
N8 C96 N8' 46(5) . .
C97 C96 N8' 128(6) . .
C96' C96 N8' 85(5) . .
C97 C96' C96 55(4) . .
C96' C97 C96 76(5) . .
C96' C97 C98 105(4) . .
C96 C97 C98 100(5) . .
C96' C97 N8 38(3) . .
C96 C97 N8 38(5) . .
C98 C97 N8 108(3) . .
C97 C98 C99 107(3) . .
C100 C99 C98 110(3) . .
N8' C100 C99 125(3) . .

loop_
_geom_bond_atom_site_label_1
_geom_bond_atom_site_label_2
_geom_bond_distance
_geom_bond_site_symmetry_2
Sn1 O1 2.115(8) .
Sn1 C8 2.129(12) .
Sn1 C1 2.157(11) .
Sn1 N1 2.178(10) .
Sn1 N5 2.431(10) .
Sn1 O4 2.472(7) .
Sn2 C32 2.152(11) .
Sn2 C25 2.162(11) .
Sn2 N2 2.299(10) .
Sn2 N3 2.304(10) .
Sn2 O8 2.387(7) .
Sn2 O4 2.390(7) .
Sn2 O3 2.399(8) .
Sn3 O8 2.059(8) .
Sn3 C51 2.163(11) .
Sn3 C44 2.166(11) .
Sn3 N4 2.186(9) .
Sn3 O9 2.270(8) .
Sn4 O10 2.031(8) .
Sn4 C65 2.141(12) .
Sn4 C58 2.145(14) .
Sn4 O11 2.152(9) 2_556
Sn4 O7 2.185(9) .
Sn5 O10 2.043(8) 2_556
Sn5 O11 2.102(8) .
Sn5 O10 2.126(8) .
Sn5 C79 2.133(12) .
Sn5 C72 2.166(11) .
N1 C21 1.350(12) .
N1 N2 1.371(12) .
N2 C23 1.327(12) .
N3 N4 1.347(13) .
N3 C40 1.361(11) .
N4 C42 1.388(12) .
N5 C19 1.319(13) .
N5 C15 1.338(13) .
O1 C20 1.324(13) .
O2 C20 1.225(13) .
O3 C24 1.284(12) .
O4 C39 1.280(12) .
O5 C39 1.258(12) .
O6 C43 1.230(12) .
O7 C43 1.258(12) .
O9 C24 1.268(12) 2_655
O10 Sn5 2.043(8) 2_556
O11 Sn4 2.152(9) 2_556
C1 C2 1.493(16) .
C2 C3 1.353(18) .
C2 C7 1.459(15) .
C3 C4 1.387(18) .
C4 C5 1.322(17) .
C5 C6 1.405(19) .
C6 C7 1.405(18) .
C8 C9 1.508(17) .
C9 C10 1.393(19) .
C9 C14 1.409(17) .
C10 C11 1.387(19) .
C11 C12 1.40(2) .
C12 C13 1.35(2) .
C13 C14 1.41(2) .
C15 C16 1.451(16) .
C16 C17 1.404(18) .
C17 C18 1.425(19) .
C18 C19 1.297(17) .
C20 C21 1.468(15) .
C21 C22 1.422(15) .
C22 C23 1.370(16) .
C23 C24 1.478(15) .
C24 O9 1.268(12) 2_655
C25 C26 1.487(16) .
C26 C27 1.361(16) .
C26 C31 1.427(11) .
C27 C28 1.424(19) .
C28 C29 1.380(19) .
C29 C30 1.360(19) .
C30 C31 1.356(14) .
C32 C33 1.498(17) .
C33 C34 1.368(17) .
C33 C38 1.421(19) .
C34 C35 1.43(2) .
C35 C36 1.32(2) .
C36 C37 1.37(2) .
C37 C38 1.39(2) .
C39 C40 1.479(16) .
C40 C41 1.370(16) .
C41 C42 1.364(15) .
C42 C43 1.471(17) .
C44 C45 1.435(16) .
C45 C46 1.384(19) .
C45 C50 1.454(18) .
C46 C47 1.444(18) .
C47 C48 1.32(2) .
C48 C49 1.39(2) .
C49 C50 1.329(18) .
C51 C52 1.559(17) .
C52 C57 1.320(19) .
C52 C53 1.397(19) .
C53 C54 1.39(2) .
C54 C55 1.30(2) .
C55 C56 1.38(2) .
C56 C57 1.330(18) .
C58 C59 1.486(18) .
C59 C64' 1.31(3) .
C59 C60 1.389(19) .
C59 C64 1.62(4) .
C60 C61 1.44(2) .
C61 C62' 0.96(4) .
C61 C62 1.53(4) .
C62 C63 1.51(5) .
C62' C63' 1.80(6) .
C63 C64 1.29(5) .
C63' C64' 1.50(5) .
C65 C66 1.530(17) .
C66 C71 1.334(19) .
C66 C67 1.41(2) .
C67 C68 1.322(19) .
C68 C69 1.48(3) .
C69 C70 1.32(2) .
C70 C71 1.402(19) .
C72 C73 1.472(17) .
C73 C74 1.354(17) .
C73 C78 1.361(18) .
C74 C75 1.362(19) .
C75 C76 1.32(2) .
C76 C77 1.35(2) .
C77 C78 1.38(2) .
C79 C80 1.522(17) .
C80 C85 1.402(17) .
C80 C81 1.413(18) .
C81 C82 1.38(2) .
C82 C83 1.41(2) .
C83 C84 1.36(2) .
C84 C85 1.353(19) .
C86 C87 1.26(3) .
C86 N6 1.58(4) .
C86 N6' 1.76(4) .
C86 C88' 1.98(5) .
C87 C88' 1.18(4) .
C87 C88 1.50(4) .
N6 C90 1.41(5) .
N6' C90' 1.53(5) .
N7 C91 1.36(3) .
N7 C95 1.43(3) .
N8 C96 1.15(10) .
N8 C97 1.84(7) .
N8' C100 1.41(4) .
N8' C96 1.80(10) .
N8' C90' 1.90(6) .
C88 C89 1.36(5) .
C88' C89' 1.45(5) .
C89 C90 1.46(5) .
C89' C90' 1.44(6) .
C91 C92 1.37(3) .
C92 C93 1.48(3) .
C93 C94 1.37(3) .
C94 C95 1.40(3) .
C96 C97 1.27(8) .
C96 C96' 1.50(9) .
C96' C97 1.17(5) .
C97 C98 1.46(4) .
C98 C99 1.67(4) .
C99 C100 1.51(4) .
